data_8104127
loop_
_publ_author_name
'Kienle, L.'
'Deiseroth, H.J.'

_publ_section_title
;
 Crystal structure of indium aluminium ditelluride, In Al Te2
;
_journal_name_full 'Zeitschrift fuer Kristallographie (149,1979-)'
_journal_page_first 688
_journal_page_last 688
_journal_volume 210
_journal_year 1995
_chemical_formula_sum 'Al0.83 In1.08 Te2'
_chemical_name_systematic 'In.91 (Al0.83 In0.17) Te2'
_space_group_IT_number 140
_symmetry_space_group_name_Hall '-I 4 2c'
_symmetry_space_group_name_H-M 'I 4/m c m'
_cell_angle_alpha 90
_cell_angle_beta 90
_cell_angle_gamma 90
_cell_formula_units_Z 4
_cell_length_a 8.439
_cell_length_b 8.439
_cell_length_c 6.799
_cell_volume 484.202
_citation_journal_id_ASTM ZEKRDZ
_cod_data_source_file Kienle_ZEKRDZ_1995_1828.cif
_cod_data_source_block Al0.83In1.08Te2
_cod_original_cell_volume 484.2025
_cod_database_code 8104127

loop_
_symmetry_equiv_pos_as_xyz
x,y,z
-y,x,z
-x,-y,z
y,-x,z
x,-y,-z+1/2
y,x,-z+1/2
-x,y,-z+1/2
-y,-x,-z+1/2
-x,-y,-z
y,-x,-z
x,y,-z
-y,x,-z
-x,y,z-1/2
-y,-x,z-1/2
x,-y,z-1/2
y,x,z-1/2
x+1/2,y+1/2,z+1/2
-y+1/2,x+1/2,z+1/2
-x+1/2,-y+1/2,z+1/2
y+1/2,-x+1/2,z+1/2
x+1/2,-y+1/2,-z+1
y+1/2,x+1/2,-z+1
-x+1/2,y+1/2,-z+1
-y+1/2,-x+1/2,-z+1
-x+1/2,-y+1/2,-z+1/2
y+1/2,-x+1/2,-z+1/2
x+1/2,y+1/2,-z+1/2
-y+1/2,x+1/2,-z+1/2
-x+1/2,y+1/2,z
-y+1/2,-x+1/2,z
x+1/2,-y+1/2,z
y+1/2,x+1/2,z

loop_
_atom_site_label
_atom_site_type_symbol
_atom_site_fract_x
_atom_site_fract_y
_atom_site_fract_z
_atom_site_occupancy
_atom_site_U_iso_or_equiv
In1 In+1 0 0 0.25 0.91 0.0
Te1 Te-2 0.6714 0.17136 0 1 0.0
In2 In+3 0.5 0 0.25 0.17 0.0
Al1 Al+3 0.5 0 0.25 0.83 0.0
